data_4132487
loop_
_publ_author_name
'Zhang, Xin'
'Frey, Brandon L.'
'Chen, Yu-Sheng'
'Zhang, Jian'

_publ_section_title
;
 Topology-Guided Stepwise Insertion of Three Secondary Linkers in
 Zirconium Metal-Organic Frameworks.
;
_journal_issue 24
_journal_name_full 'Journal of the American Chemical Society'
_journal_page_first 7710
_journal_page_last 7715
_journal_paper_doi 10.1021/jacs.8b04277
_journal_volume 140
_journal_year 2018
_chemical_formula_moiety 'C53 H23 N O16 Zr3'
_chemical_formula_sum 'C53 H23 N O16 Zr3'
_chemical_formula_weight 1203.38
_space_group_IT_number 65
_space_group_name_Hall '-C 2 2'
_space_group_name_H-M_alt 'C m m m'
_symmetry_cell_setting orthorhombic
_symmetry_space_group_name_H-M 'C m m m'
_atom_sites_solution_hydrogens geom
_atom_sites_solution_primary direct
_atom_sites_solution_secondary difmap
_audit_creation_method SHELXL-97
_cell_angle_alpha 90.00
_cell_angle_beta 90.00
_cell_angle_gamma 90.00
_cell_formula_units_Z 4
_cell_length_a 23.566
_cell_length_b 33.312
_cell_length_c 20.631
_cell_measurement_reflns_used 8659
_cell_measurement_temperature 296(2)
_cell_measurement_theta_max 29.444
_cell_measurement_theta_min 4.409
_cell_volume 16195.966
_computing_structure_refinement 'SHELXL-97 (Sheldrick, 1997)'
_computing_structure_solution 'SHELXS-97 (Sheldrick, 1990)'
_diffrn_ambient_temperature 296(2)
_diffrn_measured_fraction_theta_full 0.971
_diffrn_measured_fraction_theta_max 0.971
_diffrn_measurement_device_type 'Bruker APEX-II CCD'
_diffrn_measurement_method '\w and \f scans'
_diffrn_radiation_monochromator graphite
_diffrn_radiation_source Synchrotron
_diffrn_radiation_type Synchrotron
_diffrn_radiation_wavelength 0.41328
_diffrn_reflns_av_R_equivalents 0.0739
_diffrn_reflns_av_sigmaI/netI 0.0480
_diffrn_reflns_limit_h_max 26
_diffrn_reflns_limit_h_min -25
_diffrn_reflns_limit_k_max 36
_diffrn_reflns_limit_k_min -33
_diffrn_reflns_limit_l_max 22
_diffrn_reflns_limit_l_min -20
_diffrn_reflns_number 46606
_diffrn_reflns_theta_full 13.27
_diffrn_reflns_theta_max 13.27
_diffrn_reflns_theta_min 0.62
_exptl_absorpt_coefficient_mu 0.645
_exptl_absorpt_correction_type multi-scan
_exptl_crystal_colour 'light yellow'
_exptl_crystal_density_diffrn 0.494
_exptl_crystal_density_method 'not measured'
_exptl_crystal_description block
_exptl_crystal_F_000 2384
_exptl_crystal_size_max 0.5
_exptl_crystal_size_mid 0.3
_exptl_crystal_size_min 0.2
_refine_diff_density_max 3.305
_refine_diff_density_min -2.138
_refine_diff_density_rms 0.281
_refine_ls_extinction_coef 0.036(3)
_refine_ls_extinction_expression Fc^*^=kFc[1+0.001xFc^2^\l^3^/sin(2\q)]^-1/4^
_refine_ls_extinction_method SHELXL
_refine_ls_goodness_of_fit_ref 1.392
_refine_ls_hydrogen_treatment mixed
_refine_ls_matrix_type full
_refine_ls_number_parameters 201
_refine_ls_number_reflns 6120
_refine_ls_number_restraints 95
_refine_ls_restrained_S_all 1.390
_refine_ls_R_factor_all 0.1419
_refine_ls_R_factor_gt 0.1055
_refine_ls_shift/su_max 0.000
_refine_ls_shift/su_mean 0.000
_refine_ls_structure_factor_coef Fsqd
_refine_ls_weighting_details 'calc w=1/[\s^2^(Fo^2^)+(0.2000P)^2^+0.0000P] where P=(Fo^2^+2Fc^2^)/3'
_refine_ls_weighting_scheme calc
_refine_ls_wR_factor_gt 0.2800
_refine_ls_wR_factor_ref 0.3329
_reflns_number_gt 4553
_reflns_number_total 6120
_reflns_threshold_expression >2sigma(I)
_cod_data_source_file ja8b04277_si_011.cif
_cod_data_source_block NPF-300-7
_cod_original_cell_volume 16195.2
_cod_database_code 4132487

loop_
_symmetry_equiv_pos_as_xyz
'x, y, z'
'-x, -y, z'
'-x, y, -z'
'x, -y, -z'
'x+1/2, y+1/2, z'
'-x+1/2, -y+1/2, z'
'-x+1/2, y+1/2, -z'
'x+1/2, -y+1/2, -z'
'-x, -y, -z'
'x, y, -z'
'x, -y, z'
'-x, y, z'
'-x+1/2, -y+1/2, -z'
'x+1/2, y+1/2, -z'
'x+1/2, -y+1/2, z'
'-x+1/2, y+1/2, z'

loop_
_atom_site_label
_atom_site_type_symbol
_atom_site_fract_x
_atom_site_fract_y
_atom_site_fract_z
_atom_site_U_iso_or_equiv
_atom_site_adp_type
_atom_site_occupancy
_atom_site_symmetry_multiplicity
_atom_site_calc_flag
_atom_site_refinement_flags
Zr1 Zr 0.5000 0.07415(2) 0.5000 0.0440(5) Uani 1 4 d S
Zr2 Zr 0.42432(3) 0.0000 0.41525(4) 0.0487(5) Uani 1 2 d S
O5 O 0.5574(2) 0.10793(12) 0.5645(2) 0.0621(12) Uani 1 1 d .
O1 O 0.5000 0.03610(19) 0.4143(4) 0.078(2) Uani 1 2 d S
O6 O 0.6071(2) 0.06041(13) 0.6192(3) 0.0796(15) Uani 1 1 d .
O2 O 0.4259(4) 0.0360(3) 0.5000 0.102(3) Uani 1 2 d S
O3 O 0.4289(4) 0.0000 0.3101(4) 0.090(2) Uani 1 2 d S
O4 O 0.3324(3) 0.0000 0.4346(6) 0.111(3) Uani 1 2 d SU
C2 C 0.6286(3) 0.12817(19) 0.6399(4) 0.069(2) Uani 1 1 d .
C9 C 0.7500 0.2500 0.7091(5) 0.078(3) Uani 1 2 d S
H9 H 0.7500 0.2500 0.6641 0.094 Uiso 1 2 calc SR
C3 C 0.6277(4) 0.1679(2) 0.6185(4) 0.089(3) Uani 1 1 d .
H3 H 0.6079 0.1744 0.5809 0.107 Uiso 1 1 calc R
C1 C 0.5962(3) 0.09647(18) 0.6046(4) 0.0630(17) Uani 1 1 d .
C4 C 0.6554(4) 0.1974(2) 0.6521(4) 0.089(3) Uani 1 1 d .
H4 H 0.6521 0.2240 0.6390 0.106 Uiso 1 1 calc R
C5 C 0.6880(4) 0.1880(2) 0.7052(4) 0.085(3) Uani 1 1 d .
C8 C 0.7212(4) 0.2200(2) 0.7410(4) 0.089(3) Uani 1 1 d .
C11 C 0.7500 0.2500 0.8410(5) 0.121(6) Uani 1 2 d S
C10 C 0.7206(4) 0.2204(3) 0.8087(4) 0.107(3) Uani 1 1 d .
H10 H 0.7006 0.2010 0.8316 0.129 Uiso 1 1 calc R
C7 C 0.6587(4) 0.1193(2) 0.6921(4) 0.095(3) Uani 1 1 d .
H7 H 0.6580 0.0931 0.7075 0.114 Uiso 1 1 calc R
C6 C 0.6922(4) 0.1483(2) 0.7260(4) 0.111(3) Uani 1 1 d .
H6 H 0.7158 0.1410 0.7602 0.133 Uiso 1 1 calc R
C12 C 0.7500 0.2500 0.9093(7) 0.144(7) Uani 1 2 d S
C13 C 0.7500 0.2500 0.9642(8) 0.150(8) Uani 1 2 d S
C14 C 0.3079(9) 0.0000 0.5000 0.158(8) Uani 1 4 d SDU
C15 C 0.2458(9) 0.0000 0.5000 0.184(9) Uani 1 4 d SDU
C16 C 0.2151(12) 0.0000 0.4456(14) 0.249(13) Uani 0.50 2 d SPDU
H16 H 0.2343 0.0000 0.4063 0.299 Uiso 0.50 2 calc SPR
C17 C 0.1541(12) 0.0000 0.4444(13) 0.303(13) Uani 0.50 2 d SPDU
C18 C 0.1217(13) 0.0000 0.5000 0.341(15) Uani 1 4 d SDU
C19 C 0.0625(14) 0.0000 0.5000 0.363(16) Uani 1 4 d SDU
C20 C 0.0272(9) 0.0000 0.4476(12) 0.381(16) Uani 1 2 d SDU
N1 N 0.0591(12) 0.0000 0.3899(13) 0.365(16) Uani 0.50 2 d SPDU
C21 C 0.1179(12) 0.0000 0.392(2) 0.332(16) Uani 0.50 2 d SPDU

loop_
_atom_site_aniso_label
_atom_site_aniso_U_11
_atom_site_aniso_U_22
_atom_site_aniso_U_33
_atom_site_aniso_U_23
_atom_site_aniso_U_13
_atom_site_aniso_U_12
Zr1 0.0443(7) 0.0238(6) 0.0638(8) 0.000 0.000 0.000
Zr2 0.0473(6) 0.0292(6) 0.0695(7) 0.000 -0.0076(3) 0.000
O5 0.067(3) 0.036(2) 0.083(3) -0.004(2) -0.011(3) -0.010(2)
O1 0.048(4) 0.038(4) 0.148(8) -0.026(4) 0.000 0.000
O6 0.085(3) 0.041(3) 0.113(4) 0.004(3) -0.030(3) -0.011(2)
O2 0.150(8) 0.086(6) 0.069(5) 0.000 0.000 -0.074(5)
O3 0.135(7) 0.049(4) 0.086(5) 0.000 -0.024(5) 0.000
O4 0.054(4) 0.064(5) 0.215(10) 0.000 -0.005(5) 0.000
C2 0.079(5) 0.044(4) 0.082(5) 0.002(3) -0.018(4) -0.018(3)
C9 0.105(8) 0.072(7) 0.058(6) 0.000 0.000 -0.050(6)
C3 0.120(7) 0.058(4) 0.089(6) 0.019(4) -0.033(5) -0.041(4)
C1 0.072(4) 0.039(4) 0.079(5) 0.004(3) -0.010(4) -0.008(3)
C4 0.139(7) 0.043(4) 0.084(6) 0.008(4) -0.031(5) -0.031(4)
C5 0.132(7) 0.060(5) 0.064(5) 0.005(4) -0.005(5) -0.051(5)
C8 0.129(7) 0.066(5) 0.071(5) -0.001(4) -0.006(5) -0.054(5)
C11 0.198(15) 0.115(10) 0.051(7) 0.000 0.000 -0.082(11)
C10 0.167(9) 0.086(6) 0.069(5) 0.004(4) -0.003(5) -0.076(6)
C7 0.128(7) 0.047(4) 0.111(7) 0.020(4) -0.041(6) -0.036(4)
C6 0.167(9) 0.072(5) 0.093(6) 0.016(5) -0.044(6) -0.062(6)
C12 0.217(19) 0.143(14) 0.072(11) 0.000 0.000 -0.104(14)
C13 0.23(2) 0.150(14) 0.072(9) 0.000 0.000 -0.102(14)
C14 0.080(9) 0.167(19) 0.226(15) 0.000 0.000 0.000
C15 0.080(9) 0.23(2) 0.24(2) 0.000 0.000 0.000
C16 0.104(11) 0.36(3) 0.29(3) 0.000 -0.038(10) 0.000
C17 0.099(11) 0.46(4) 0.35(3) 0.000 -0.029(8) 0.000
C18 0.119(14) 0.52(4) 0.39(3) 0.000 0.000 0.000
C19 0.110(15) 0.55(4) 0.43(3) 0.000 0.000 0.000
C20 0.117(16) 0.58(4) 0.44(3) 0.000 -0.005(10) 0.000
N1 0.090(14) 0.57(4) 0.43(3) 0.000 -0.025(16) 0.000
C21 0.085(14) 0.52(4) 0.39(3) 0.000 -0.042(13) 0.000

loop_
_atom_type_symbol
_atom_type_description
_atom_type_scat_dispersion_real
_atom_type_scat_dispersion_imag
_atom_type_scat_source
C C 0.0015 0.0009 'International Tables Vol C Tables 4.2.6.8 and 6.1.1.4'
H H 0.0000 0.0000 'International Tables Vol C Tables 4.2.6.8 and 6.1.1.4'
N N 0.0030 0.0019 'International Tables Vol C Tables 4.2.6.8 and 6.1.1.4'
O O 0.0056 0.0036 'International Tables Vol C Tables 4.2.6.8 and 6.1.1.4'
Zr Zr -0.5364 2.6141 'International Tables Vol C Tables 4.2.6.8 and 6.1.1.4'

loop_
_geom_angle_atom_site_label_1
_geom_angle_atom_site_label_2
_geom_angle_atom_site_label_3
_geom_angle
_geom_angle_site_symmetry_1
_geom_angle_site_symmetry_3
O2 Zr1 O2 107.8(6) . 3_656
O2 Zr1 O1 69.93(16) . .
O2 Zr1 O1 69.93(16) 3_656 .
O2 Zr1 O1 69.93(16) . 10_556
O2 Zr1 O1 69.93(16) 3_656 10_556
O1 Zr1 O1 108.7(4) . 10_556
O2 Zr1 O5 142.76(13) . .
O2 Zr1 O5 78.7(3) 3_656 .
O1 Zr1 O5 141.92(13) . .
O1 Zr1 O5 78.9(2) 10_556 .
O2 Zr1 O5 78.7(3) . 3_656
O2 Zr1 O5 142.76(13) 3_656 3_656
O1 Zr1 O5 78.9(2) . 3_656
O1 Zr1 O5 141.92(13) 10_556 3_656
O5 Zr1 O5 118.7(2) . 3_656
O2 Zr1 O5 142.76(13) . 10_556
O2 Zr1 O5 78.7(3) 3_656 10_556
O1 Zr1 O5 78.9(2) . 10_556
O1 Zr1 O5 141.92(13) 10_556 10_556
O5 Zr1 O5 74.2(3) . 10_556
O5 Zr1 O5 75.7(3) 3_656 10_556
O2 Zr1 O5 78.7(3) . 12_655
O2 Zr1 O5 142.76(13) 3_656 12_655
O1 Zr1 O5 141.92(13) . 12_655
O1 Zr1 O5 78.9(2) 10_556 12_655
O5 Zr1 O5 75.7(3) . 12_655
O5 Zr1 O5 74.2(3) 3_656 12_655
O5 Zr1 O5 118.7(2) 10_556 12_655
O2 Zr1 Zr2 34.46(13) . .
O2 Zr1 Zr2 89.8(2) 3_656 .
O1 Zr1 Zr2 35.49(10) . .
O1 Zr1 Zr2 89.71(17) 10_556 .
O5 Zr1 Zr2 165.97(12) . .
O5 Zr1 Zr2 75.34(11) 3_656 .
O5 Zr1 Zr2 111.71(13) 10_556 .
O5 Zr1 Zr2 110.32(12) 12_655 .
O2 Zr1 Zr2 89.8(2) . 2_655
O2 Zr1 Zr2 34.46(13) 3_656 2_655
O1 Zr1 Zr2 35.49(10) . 2_655
O1 Zr1 Zr2 89.71(17) 10_556 2_655
O5 Zr1 Zr2 110.32(12) . 2_655
O5 Zr1 Zr2 111.71(13) 3_656 2_655
O5 Zr1 Zr2 75.34(11) 10_556 2_655
O5 Zr1 Zr2 165.97(12) 12_655 2_655
Zr2 Zr1 Zr2 61.02(2) . 2_655
O2 Zr1 Zr2 34.46(13) . 10_556
O2 Zr1 Zr2 89.8(2) 3_656 10_556
O1 Zr1 Zr2 89.71(17) . 10_556
O1 Zr1 Zr2 35.49(10) 10_556 10_556
O5 Zr1 Zr2 111.71(13) . 10_556
O5 Zr1 Zr2 110.32(12) 3_656 10_556
O5 Zr1 Zr2 165.97(12) 10_556 10_556
O5 Zr1 Zr2 75.34(11) 12_655 10_556
Zr2 Zr1 Zr2 59.70(3) . 10_556
Zr2 Zr1 Zr2 90.63(3) 2_655 10_556
O2 Zr1 Zr2 89.8(2) . 9_656
O2 Zr1 Zr2 34.46(13) 3_656 9_656
O1 Zr1 Zr2 89.71(17) . 9_656
O1 Zr1 Zr2 35.49(10) 10_556 9_656
O5 Zr1 Zr2 75.34(11) . 9_656
O5 Zr1 Zr2 165.97(12) 3_656 9_656
O5 Zr1 Zr2 110.32(12) 10_556 9_656
O5 Zr1 Zr2 111.71(13) 12_655 9_656
Zr2 Zr1 Zr2 90.63(3) . 9_656
Zr2 Zr1 Zr2 59.70(3) 2_655 9_656
Zr2 Zr1 Zr2 61.02(2) 10_556 9_656
O2 Zr2 O2 68.8(4) . 11
O2 Zr2 O1 71.1(3) . .
O2 Zr2 O1 108.0(3) 11 .
O2 Zr2 O1 108.0(3) . 2_655
O2 Zr2 O1 71.1(3) 11 2_655
O1 Zr2 O1 68.0(3) . 2_655
O2 Zr2 O3 145.37(19) . .
O2 Zr2 O3 145.37(19) 11 .
O1 Zr2 O3 87.1(3) . .
O1 Zr2 O3 87.1(3) 2_655 .
O2 Zr2 O4 82.5(3) . .
O2 Zr2 O4 82.5(3) 11 .
O1 Zr2 O4 144.79(16) . .
O1 Zr2 O4 144.79(16) 2_655 .
O3 Zr2 O4 103.3(4) . .
O2 Zr2 O6 140.2(2) . 9_656
O2 Zr2 O6 76.2(3) 11 9_656
O1 Zr2 O6 140.1(2) . 9_656
O1 Zr2 O6 76.8(2) 2_655 9_656
O3 Zr2 O6 72.68(17) . 9_656
O4 Zr2 O6 74.60(19) . 9_656
O2 Zr2 O6 76.2(3) . 3_656
O2 Zr2 O6 140.2(2) 11 3_656
O1 Zr2 O6 76.8(2) . 3_656
O1 Zr2 O6 140.1(2) 2_655 3_656
O3 Zr2 O6 72.68(17) . 3_656
O4 Zr2 O6 74.60(19) . 3_656
O6 Zr2 O6 126.0(2) 9_656 3_656
O2 Zr2 Zr2 34.44(19) . 10_556
O2 Zr2 Zr2 34.4(2) 11 10_556
O1 Zr2 Zr2 90.5(2) . 10_556
O1 Zr2 Zr2 90.5(2) 2_655 10_556
O3 Zr2 Zr2 177.1(2) . 10_556
O4 Zr2 Zr2 79.6(3) . 10_556
O6 Zr2 Zr2 108.33(14) 9_656 10_556
O6 Zr2 Zr2 108.33(14) 3_656 10_556
O2 Zr2 Zr1 35.20(19) . .
O2 Zr2 Zr1 88.7(3) 11 .
O1 Zr2 Zr1 35.96(18) . .
O1 Zr2 Zr1 88.67(17) 2_655 .
O3 Zr2 Zr1 118.14(14) . .
O4 Zr2 Zr1 114.16(19) . .
O6 Zr2 Zr1 161.70(12) 9_656 .
O6 Zr2 Zr1 72.34(12) 3_656 .
Zr2 Zr2 Zr1 60.150(13) 10_556 .
O2 Zr2 Zr1 88.7(3) . 9_656
O2 Zr2 Zr1 35.20(19) 11 9_656
O1 Zr2 Zr1 88.67(17) . 9_656
O1 Zr2 Zr1 35.96(18) 2_655 9_656
O3 Zr2 Zr1 118.14(14) . 9_656
O4 Zr2 Zr1 114.16(19) . 9_656
O6 Zr2 Zr1 72.34(12) 9_656 9_656
O6 Zr2 Zr1 161.70(12) 3_656 9_656
Zr2 Zr2 Zr1 60.150(13) 10_556 9_656
Zr1 Zr2 Zr1 89.37(3) . 9_656
O2 Zr2 Zr2 89.0(2) . 2_655
O2 Zr2 Zr2 89.0(2) 11 2_655
O1 Zr2 Zr2 34.00(14) . 2_655
O1 Zr2 Zr2 34.00(14) 2_655 2_655
O3 Zr2 Zr2 87.1(2) . 2_655
O4 Zr2 Zr2 169.6(3) . 2_655
O6 Zr2 Zr2 109.14(13) 9_656 2_655
O6 Zr2 Zr2 109.14(13) 3_656 2_655
Zr2 Zr2 Zr2 90.0 10_556 2_655
Zr1 Zr2 Zr2 59.488(12) . 2_655
Zr1 Zr2 Zr2 59.488(12) 9_656 2_655
C1 O5 Zr1 132.1(4) . .
Zr2 O1 Zr2 112.0(3) . 2_655
Zr2 O1 Zr1 108.6(2) . .
Zr2 O1 Zr1 108.6(2) 2_655 .
C1 O6 Zr2 134.8(5) . 9_656
Zr2 O2 Zr2 111.1(4) . 10_556
Zr2 O2 Zr1 110.3(3) . .
Zr2 O2 Zr1 110.3(3) 10_556 .
C14 O4 Zr2 123.6(10) . .
C7 C2 C3 118.5(7) . .
C7 C2 C1 120.9(6) . .
C3 C2 C1 120.6(7) . .
C8 C9 C8 122.8(10) . 6_655
C8 C9 H9 118.6 . .
C8 C9 H9 118.6 6_655 .
C4 C3 C2 120.9(7) . .
C4 C3 H3 119.6 . .
C2 C3 H3 119.6 . .
O6 C1 O5 125.3(6) . .
O6 C1 C2 116.8(6) . .
O5 C1 C2 117.8(6) . .
C3 C4 C5 120.4(7) . .
C3 C4 H4 119.8 . .
C5 C4 H4 119.8 . .
C4 C5 C6 120.2(7) . .
C4 C5 C8 121.0(7) . .
C6 C5 C8 118.8(7) . .
C9 C8 C10 118.4(7) . .
C9 C8 C5 122.2(7) . .
C10 C8 C5 119.3(6) . .
C10 C11 C10 122.0(11) 6_655 .
C10 C11 C12 119.0(5) 6_655 .
C10 C11 C12 119.0(5) . .
C11 C10 C8 119.1(7) . .
C11 C10 H10 120.4 . .
C8 C10 H10 120.4 . .
C2 C7 C6 122.9(7) . .
C2 C7 H7 118.5 . .
C6 C7 H7 118.5 . .
C5 C6 C7 116.8(8) . .
C5 C6 H6 121.6 . .
C7 C6 H6 121.6 . .
C13 C12 C11 180.000(8) . .
C12 C13 C13 180.000(10) . 13_657
C15 C14 O4 113.2(9) . 10_556
C15 C14 O4 113.2(9) . .
O4 C14 O4 133.7(17) 10_556 .
C16 C15 C16 114(3) . 10_556
C16 C15 C14 122.8(17) . .
C16 C15 C14 122.8(17) 10_556 .
C15 C16 C17 124(3) . .
C15 C16 H16 118.1 . .
C17 C16 H16 118.1 . .
C21 C17 C18 108(3) . .
C21 C17 C16 130(2) . .
C18 C17 C16 123(3) . .
C17 C18 C17 113(3) 10_556 .
C17 C18 C19 123.7(16) 10_556 .
C17 C18 C19 123.7(16) . .
C20 C19 C20 105(3) . 10_556
C20 C19 C18 127.6(16) . .
C20 C19 C18 127.6(16) 10_556 .
C20 C20 C19 127.6(16) 2 .
C20 C20 N1 122.3(14) 2 .
C19 C20 N1 110.1(19) . .
C21 N1 C20 120(3) . .
C17 C21 N1 131(3) . .

loop_
_geom_bond_atom_site_label_1
_geom_bond_atom_site_label_2
_geom_bond_distance
_geom_bond_site_symmetry_2
Zr1 O2 2.160(7) .
Zr1 O2 2.160(7) 3_656
Zr1 O1 2.176(7) .
Zr1 O1 2.176(7) 10_556
Zr1 O5 2.207(4) .
Zr1 O5 2.207(4) 3_656
Zr1 O5 2.207(4) 10_556
Zr1 O5 2.207(4) 12_655
Zr1 Zr2 3.5127(8) .
Zr1 Zr2 3.5127(8) 2_655
Zr1 Zr2 3.5127(8) 10_556
Zr1 Zr2 3.5127(8) 9_656
Zr2 O2 2.120(5) .
Zr2 O2 2.120(5) 11
Zr2 O1 2.151(4) .
Zr2 O1 2.151(4) 2_655
Zr2 O3 2.172(8) .
Zr2 O4 2.203(8) .
Zr2 O6 2.259(4) 9_656
Zr2 O6 2.259(4) 3_656
Zr2 Zr2 3.4968(16) 10_556
Zr2 Zr1 3.5127(8) 9_656
Zr2 Zr2 3.5670(14) 2_655
O5 C1 1.289(8) .
O1 Zr2 2.151(4) 2_655
O6 C1 1.265(8) .
O6 Zr2 2.259(4) 9_656
O2 Zr2 2.120(5) 10_556
O4 C14 1.468(12) .
C2 C7 1.324(10) .
C2 C3 1.395(10) .
C2 C1 1.493(9) .
C9 C8 1.375(8) .
C9 C8 1.375(8) 6_655
C9 H9 0.9300 .
C3 C4 1.369(10) .
C3 H3 0.9300 .
C4 C5 1.374(10) .
C4 H4 0.9300 .
C5 C6 1.392(11) .
C5 C8 1.516(9) .
C8 C10 1.395(10) .
C11 C10 1.377(9) 6_655
C11 C10 1.377(9) .
C11 C12 1.410(17) .
C10 H10 0.9300 .
C7 C6 1.430(10) .
C7 H7 0.9300 .
C6 H6 0.9300 .
C12 C13 1.131(16) .
C13 C13 1.48(3) 13_657
C14 C15 1.463(17) .
C14 O4 1.468(12) 10_556
C15 C16 1.334(18) .
C15 C16 1.334(18) 10_556
C16 C17 1.439(19) .
C16 H16 0.9300 .
C17 C21 1.369(19) .
C17 C18 1.378(14) .
C18 C17 1.378(14) 10_556
C18 C19 1.394(19) .
C19 C20 1.364(13) .
C19 C20 1.364(13) 10_556
C20 C20 1.28(4) 2
C20 N1 1.408(18) .
N1 C21 1.387(18) .

loop_
_geom_torsion_atom_site_label_1
_geom_torsion_atom_site_label_2
_geom_torsion_atom_site_label_3
_geom_torsion_atom_site_label_4
_geom_torsion
_geom_torsion_site_symmetry_1
_geom_torsion_site_symmetry_4
O2 Zr1 Zr2 O2 123.1(6) 3_656 .
O1 Zr1 Zr2 O2 177.3(5) . .
O1 Zr1 Zr2 O2 53.2(5) 10_556 .
O5 Zr1 Zr2 O2 88.4(7) . .
O5 Zr1 Zr2 O2 -91.4(5) 3_656 .
O5 Zr1 Zr2 O2 -159.1(5) 10_556 .
O5 Zr1 Zr2 O2 -24.8(4) 12_655 .
Zr2 Zr1 Zr2 O2 143.0(4) 2_655 .
Zr2 Zr1 Zr2 O2 33.3(4) 10_556 .
Zr2 Zr1 Zr2 O2 88.7(4) 9_656 .
O2 Zr1 Zr2 O2 -53.5(4) . 11
O2 Zr1 Zr2 O2 69.7(3) 3_656 11
O1 Zr1 Zr2 O2 123.8(4) . 11
O1 Zr1 Zr2 O2 -0.3(2) 10_556 11
O5 Zr1 Zr2 O2 34.9(6) . 11
O5 Zr1 Zr2 O2 -144.9(2) 3_656 11
O5 Zr1 Zr2 O2 147.4(2) 10_556 11
O5 Zr1 Zr2 O2 -78.3(2) 12_655 11
Zr2 Zr1 Zr2 O2 89.55(19) 2_655 11
Zr2 Zr1 Zr2 O2 -20.22(19) 10_556 11
Zr2 Zr1 Zr2 O2 35.20(19) 9_656 11
O2 Zr1 Zr2 O1 -177.3(5) . .
O2 Zr1 Zr2 O1 -54.2(3) 3_656 .
O1 Zr1 Zr2 O1 -124.1(4) 10_556 .
O5 Zr1 Zr2 O1 -88.9(6) . .
O5 Zr1 Zr2 O1 91.3(3) 3_656 .
O5 Zr1 Zr2 O1 23.6(3) 10_556 .
O5 Zr1 Zr2 O1 157.9(3) 12_655 .
Zr2 Zr1 Zr2 O1 -34.3(3) 2_655 .
Zr2 Zr1 Zr2 O1 -144.0(3) 10_556 .
Zr2 Zr1 Zr2 O1 -88.6(3) 9_656 .
O2 Zr1 Zr2 O1 -124.6(5) . 2_655
O2 Zr1 Zr2 O1 -1.5(2) 3_656 2_655
O1 Zr1 Zr2 O1 52.7(3) . 2_655
O1 Zr1 Zr2 O1 -71.4(2) 10_556 2_655
O5 Zr1 Zr2 O1 -36.2(6) . 2_655
O5 Zr1 Zr2 O1 144.0(2) 3_656 2_655
O5 Zr1 Zr2 O1 76.3(2) 10_556 2_655
O5 Zr1 Zr2 O1 -149.4(2) 12_655 2_655
Zr2 Zr1 Zr2 O1 18.39(18) 2_655 2_655
Zr2 Zr1 Zr2 O1 -91.38(18) 10_556 2_655
Zr2 Zr1 Zr2 O1 -35.96(18) 9_656 2_655
O2 Zr1 Zr2 O3 149.4(5) . .
O2 Zr1 Zr2 O3 -87.5(2) 3_656 .
O1 Zr1 Zr2 O3 -33.3(4) . .
O1 Zr1 Zr2 O3 -157.4(2) 10_556 .
O5 Zr1 Zr2 O3 -122.2(6) . .
O5 Zr1 Zr2 O3 58.0(2) 3_656 .
O5 Zr1 Zr2 O3 -9.7(2) 10_556 .
O5 Zr1 Zr2 O3 124.6(2) 12_655 .
Zr2 Zr1 Zr2 O3 -67.6(2) 2_655 .
Zr2 Zr1 Zr2 O3 -177.4(2) 10_556 .
Zr2 Zr1 Zr2 O3 -121.9(2) 9_656 .
O2 Zr1 Zr2 O4 27.7(5) . .
O2 Zr1 Zr2 O4 150.8(3) 3_656 .
O1 Zr1 Zr2 O4 -155.1(4) . .
O1 Zr1 Zr2 O4 80.9(3) 10_556 .
O5 Zr1 Zr2 O4 116.1(6) . .
O5 Zr1 Zr2 O4 -63.7(3) 3_656 .
O5 Zr1 Zr2 O4 -131.4(3) 10_556 .
O5 Zr1 Zr2 O4 2.9(3) 12_655 .
Zr2 Zr1 Zr2 O4 170.7(3) 2_655 .
Zr2 Zr1 Zr2 O4 60.9(3) 10_556 .
Zr2 Zr1 Zr2 O4 116.3(3) 9_656 .
O2 Zr1 Zr2 O6 -87.8(7) . 9_656
O2 Zr1 Zr2 O6 35.4(5) 3_656 9_656
O1 Zr1 Zr2 O6 89.5(6) . 9_656
O1 Zr1 Zr2 O6 -34.6(5) 10_556 9_656
O5 Zr1 Zr2 O6 0.6(7) . 9_656
O5 Zr1 Zr2 O6 -179.2(5) 3_656 9_656
O5 Zr1 Zr2 O6 113.1(5) 10_556 9_656
O5 Zr1 Zr2 O6 -112.6(5) 12_655 9_656
Zr2 Zr1 Zr2 O6 55.2(5) 2_655 9_656
Zr2 Zr1 Zr2 O6 -54.5(5) 10_556 9_656
Zr2 Zr1 Zr2 O6 0.9(5) 9_656 9_656
O2 Zr1 Zr2 O6 91.0(4) . 3_656
O2 Zr1 Zr2 O6 -145.8(2) 3_656 3_656
O1 Zr1 Zr2 O6 -91.7(3) . 3_656
O1 Zr1 Zr2 O6 144.22(19) 10_556 3_656
O5 Zr1 Zr2 O6 179.4(6) . 3_656
O5 Zr1 Zr2 O6 -0.4(2) 3_656 3_656
O5 Zr1 Zr2 O6 -68.1(2) 10_556 3_656
O5 Zr1 Zr2 O6 66.2(2) 12_655 3_656
Zr2 Zr1 Zr2 O6 -125.95(16) 2_655 3_656
Zr2 Zr1 Zr2 O6 124.28(16) 10_556 3_656
Zr2 Zr1 Zr2 O6 179.70(16) 9_656 3_656
O2 Zr1 Zr2 Zr2 -33.3(4) . 10_556
O2 Zr1 Zr2 Zr2 89.87(14) 3_656 10_556
O1 Zr1 Zr2 Zr2 144.0(3) . 10_556
O1 Zr1 Zr2 Zr2 19.94(10) 10_556 10_556
O5 Zr1 Zr2 Zr2 55.1(5) . 10_556
O5 Zr1 Zr2 Zr2 -124.65(14) 3_656 10_556
O5 Zr1 Zr2 Zr2 167.64(13) 10_556 10_556
O5 Zr1 Zr2 Zr2 -58.07(13) 12_655 10_556
Zr2 Zr1 Zr2 Zr2 109.767(12) 2_655 10_556
Zr2 Zr1 Zr2 Zr2 55.419(17) 9_656 10_556
O2 Zr1 Zr2 Zr1 -88.7(4) . 9_656
O2 Zr1 Zr2 Zr1 34.45(14) 3_656 9_656
O1 Zr1 Zr2 Zr1 88.6(3) . 9_656
O1 Zr1 Zr2 Zr1 -35.48(10) 10_556 9_656
O5 Zr1 Zr2 Zr1 -0.3(6) . 9_656
O5 Zr1 Zr2 Zr1 179.93(14) 3_656 9_656
O5 Zr1 Zr2 Zr1 112.22(13) 10_556 9_656
O5 Zr1 Zr2 Zr1 -113.49(13) 12_655 9_656
Zr2 Zr1 Zr2 Zr1 54.348(18) 2_655 9_656
Zr2 Zr1 Zr2 Zr1 -55.419(17) 10_556 9_656
Zr2 Zr1 Zr2 Zr1 0.0 9_656 9_656
O2 Zr1 Zr2 Zr2 -143.0(4) . 2_655
O2 Zr1 Zr2 Zr2 -19.90(14) 3_656 2_655
O1 Zr1 Zr2 Zr2 34.3(3) . 2_655
O1 Zr1 Zr2 Zr2 -89.83(10) 10_556 2_655
O5 Zr1 Zr2 Zr2 -54.6(5) . 2_655
O5 Zr1 Zr2 Zr2 125.58(14) 3_656 2_655
O5 Zr1 Zr2 Zr2 57.87(13) 10_556 2_655
O5 Zr1 Zr2 Zr2 -167.83(13) 12_655 2_655
Zr2 Zr1 Zr2 Zr2 -109.767(12) 10_556 2_655
Zr2 Zr1 Zr2 Zr2 -54.348(18) 9_656 2_655
O2 Zr1 O5 C1 72.4(8) . .
O2 Zr1 O5 C1 -32.3(7) 3_656 .
O1 Zr1 O5 C1 -67.1(8) . .
O1 Zr1 O5 C1 39.2(7) 10_556 .
O5 Zr1 O5 C1 -177.0(7) 3_656 .
O5 Zr1 O5 C1 -113.6(6) 10_556 .
O5 Zr1 O5 C1 120.4(6) 12_655 .
Zr2 Zr1 O5 C1 3.2(11) . .
Zr2 Zr1 O5 C1 -46.3(7) 2_655 .
Zr2 Zr1 O5 C1 52.9(7) 10_556 .
Zr2 Zr1 O5 C1 2.9(6) 9_656 .
O2 Zr2 O1 Zr2 118.2(4) . 2_655
O2 Zr2 O1 Zr2 59.0(4) 11 2_655
O1 Zr2 O1 Zr2 -1.1(4) 2_655 2_655
O3 Zr2 O1 Zr2 -89.2(3) . 2_655
O4 Zr2 O1 Zr2 161.7(5) . 2_655
O6 Zr2 O1 Zr2 -30.9(6) 9_656 2_655
O6 Zr2 O1 Zr2 -162.1(4) 3_656 2_655
Zr2 Zr2 O1 Zr2 89.2(3) 10_556 2_655
Zr1 Zr2 O1 Zr2 119.8(5) . 2_655
Zr1 Zr2 O1 Zr2 29.1(3) 9_656 2_655
O2 Zr2 O1 Zr1 -1.7(3) . .
O2 Zr2 O1 Zr1 -60.8(3) 11 .
O1 Zr2 O1 Zr1 -120.99(17) 2_655 .
O3 Zr2 O1 Zr1 151.0(3) . .
O4 Zr2 O1 Zr1 41.9(7) . .
O6 Zr2 O1 Zr1 -150.7(2) 9_656 .
O6 Zr2 O1 Zr1 78.1(3) 3_656 .
Zr2 Zr2 O1 Zr1 -30.6(2) 10_556 .
Zr1 Zr2 O1 Zr1 -90.8(2) 9_656 .
Zr2 Zr2 O1 Zr1 -119.8(5) 2_655 .
O2 Zr1 O1 Zr2 1.6(3) . .
O2 Zr1 O1 Zr2 120.3(4) 3_656 .
O1 Zr1 O1 Zr2 61.0(2) 10_556 .
O5 Zr1 O1 Zr2 156.86(19) . .
O5 Zr1 O1 Zr2 -80.3(3) 3_656 .
O5 Zr1 O1 Zr2 -157.7(3) 10_556 .
O5 Zr1 O1 Zr2 -34.9(5) 12_655 .
Zr2 Zr1 O1 Zr2 122.0(5) 2_655 .
Zr2 Zr1 O1 Zr2 30.5(2) 10_556 .
Zr2 Zr1 O1 Zr2 91.5(2) 9_656 .
O2 Zr1 O1 Zr2 -120.3(4) . 2_655
O2 Zr1 O1 Zr2 -1.6(3) 3_656 2_655
O1 Zr1 O1 Zr2 -61.0(2) 10_556 2_655
O5 Zr1 O1 Zr2 34.9(5) . 2_655
O5 Zr1 O1 Zr2 157.7(3) 3_656 2_655
O5 Zr1 O1 Zr2 80.3(3) 10_556 2_655
O5 Zr1 O1 Zr2 -156.86(19) 12_655 2_655
Zr2 Zr1 O1 Zr2 -122.0(5) . 2_655
Zr2 Zr1 O1 Zr2 -91.5(2) 10_556 2_655
Zr2 Zr1 O1 Zr2 -30.5(2) 9_656 2_655
O2 Zr2 O2 Zr2 -2.2(5) 11 10_556
O1 Zr2 O2 Zr2 -121.0(5) . 10_556
O1 Zr2 O2 Zr2 -62.9(4) 2_655 10_556
O3 Zr2 O2 Zr2 -174.9(4) . 10_556
O4 Zr2 O2 Zr2 82.6(4) . 10_556
O6 Zr2 O2 Zr2 27.9(7) 9_656 10_556
O6 Zr2 O2 Zr2 158.5(4) 3_656 10_556
Zr1 Zr2 O2 Zr2 -122.7(7) . 10_556
Zr1 Zr2 O2 Zr2 -32.0(4) 9_656 10_556
Zr2 Zr2 O2 Zr2 -91.5(4) 2_655 10_556
O2 Zr2 O2 Zr1 120.5(2) 11 .
O1 Zr2 O2 Zr1 1.7(3) . .
O1 Zr2 O2 Zr1 59.9(4) 2_655 .
O3 Zr2 O2 Zr1 -52.2(8) . .
O4 Zr2 O2 Zr1 -154.7(4) . .
O6 Zr2 O2 Zr1 150.6(2) 9_656 .
O6 Zr2 O2 Zr1 -78.8(3) 3_656 .
Zr2 Zr2 O2 Zr1 122.7(7) 10_556 .
Zr1 Zr2 O2 Zr1 90.7(4) 9_656 .
Zr2 Zr2 O2 Zr1 31.2(4) 2_655 .
O2 Zr1 O2 Zr2 -61.6(4) 3_656 .
O1 Zr1 O2 Zr2 -1.7(3) . .
O1 Zr1 O2 Zr2 -121.5(5) 10_556 .
O5 Zr1 O2 Zr2 -156.40(19) . .
O5 Zr1 O2 Zr2 80.5(4) 3_656 .
O5 Zr1 O2 Zr2 33.2(8) 10_556 .
O5 Zr1 O2 Zr2 156.4(4) 12_655 .
Zr2 Zr1 O2 Zr2 -31.7(4) 2_655 .
Zr2 Zr1 O2 Zr2 -123.2(7) 10_556 .
Zr2 Zr1 O2 Zr2 -91.4(4) 9_656 .
O2 Zr1 O2 Zr2 61.6(4) 3_656 10_556
O1 Zr1 O2 Zr2 121.5(5) . 10_556
O1 Zr1 O2 Zr2 1.7(3) 10_556 10_556
O5 Zr1 O2 Zr2 -33.2(8) . 10_556
O5 Zr1 O2 Zr2 -156.4(4) 3_656 10_556
O5 Zr1 O2 Zr2 156.40(19) 10_556 10_556
O5 Zr1 O2 Zr2 -80.5(4) 12_655 10_556
Zr2 Zr1 O2 Zr2 123.2(7) . 10_556
Zr2 Zr1 O2 Zr2 91.4(4) 2_655 10_556
Zr2 Zr1 O2 Zr2 31.7(4) 9_656 10_556
O2 Zr2 O4 C14 -34.8(2) . .
O2 Zr2 O4 C14 34.8(2) 11 .
O1 Zr2 O4 C14 -75.9(5) . .
O1 Zr2 O4 C14 75.9(5) 2_655 .
O3 Zr2 O4 C14 180.000(1) . .
O6 Zr2 O4 C14 112.48(16) 9_656 .
O6 Zr2 O4 C14 -112.48(16) 3_656 .
Zr2 Zr2 O4 C14 0.000(1) 10_556 .
Zr1 Zr2 O4 C14 -50.42(11) . .
Zr1 Zr2 O4 C14 50.42(11) 9_656 .
Zr2 Zr2 O4 C14 0.000(4) 2_655 .
C7 C2 C3 C4 -2.5(15) . .
C1 C2 C3 C4 177.2(8) . .
Zr2 O6 C1 O5 4.9(13) 9_656 .
Zr2 O6 C1 C2 -179.0(5) 9_656 .
Zr1 O5 C1 O6 -5.4(13) . .
Zr1 O5 C1 C2 178.4(5) . .
C7 C2 C1 O6 -12.9(12) . .
C3 C2 C1 O6 167.4(8) . .
C7 C2 C1 O5 163.6(8) . .
C3 C2 C1 O5 -16.1(12) . .
C2 C3 C4 C5 4.5(15) . .
C3 C4 C5 C6 -1.2(15) . .
C3 C4 C5 C8 177.0(9) . .
C8 C9 C8 C10 0.9(7) 6_655 .
C8 C9 C8 C5 177.9(10) 6_655 .
C4 C5 C8 C9 -41.1(13) . .
C6 C5 C8 C9 137.2(9) . .
C4 C5 C8 C10 135.9(10) . .
C6 C5 C8 C10 -45.8(14) . .
C10 C11 C10 C8 0.9(7) 6_655 .
C12 C11 C10 C8 -179.1(7) . .
C9 C8 C10 C11 -1.8(15) . .
C5 C8 C10 C11 -178.9(8) . .
C3 C2 C7 C6 -2.8(15) . .
C1 C2 C7 C6 177.5(9) . .
C4 C5 C6 C7 -3.8(15) . .
C8 C5 C6 C7 178.0(9) . .
C2 C7 C6 C5 5.9(16) . .
C10 C11 C12 C13 0(100) 6_655 .
C10 C11 C12 C13 0(100) . .
C11 C12 C13 C13 0(100) . 13_657
Zr2 O4 C14 C15 180.000(2) . .
Zr2 O4 C14 O4 0.000(3) . 10_556
O4 C14 C15 C16 180.000(2) 10_556 .
O4 C14 C15 C16 0.000(2) . .
O4 C14 C15 C16 0.000(3) 10_556 10_556
O4 C14 C15 C16 180.000(5) . 10_556
C16 C15 C16 C17 0.000(4) 10_556 .
C14 C15 C16 C17 180.000(3) . .
C15 C16 C17 C21 180.000(4) . .
C15 C16 C17 C18 0.000(6) . .
C21 C17 C18 C17 180.000(4) . 10_556
C16 C17 C18 C17 0.000(5) . 10_556
C21 C17 C18 C19 0.000(3) . .
C16 C17 C18 C19 180.000(4) . .
C17 C18 C19 C20 180.000(2) 10_556 .
C17 C18 C19 C20 0.000(2) . .
C17 C18 C19 C20 0.000(3) 10_556 10_556
C17 C18 C19 C20 180.000(4) . 10_556
C20 C19 C20 C20 0.000(6) 10_556 2
C18 C19 C20 C20 180.000(3) . 2
C20 C19 C20 N1 180.000(3) 10_556 .
C18 C19 C20 N1 0.000(3) . .
C20 C20 N1 C21 180.000(4) 2 .
C19 C20 N1 C21 0.000(4) . .
C18 C17 C21 N1 0.000(5) . .
C16 C17 C21 N1 180.000(4) . .
C20 N1 C21 C17 0.000(5) . .
